data_4111544
loop_
_publ_author_name
'Zhong Mao'
'Jie-Sheng Huang'
'Chi-Ming Che'
'Nianyong Zhu'
'Sarana Ka-Yan Leung'
'Zhong-Yuan Zhou'

_publ_section_title
;
 Unexpected Reactivities of Cu2(diphosphine)2 Complexes in Alcohol:
 Isolation, X-ray Crystal Structure, and Photoluminescent Properties of a
 Remarkably Stable [Cu3(diphosphine)3(\m3-H)]2+ Hydride Complex
;
_journal_name_full 'Journal of the American Chemical Society'
_journal_page_first 4562
_journal_page_last 4563
_journal_paper_doi 10.1021/ja042335c
_journal_volume 127
_journal_year 2005
_chemical_formula_moiety 'C75 H139 B2 Cu3 F8 P6'
_chemical_formula_sum 'C75 H139 B2 Cu3 F8 P6'
_chemical_formula_weight 1590.92
_chemical_name_systematic
;
 ?
;
_space_group_IT_number 29
_symmetry_cell_setting orthorhombic
_symmetry_space_group_name_Hall 'P 2c -2ac'
_symmetry_space_group_name_H-M 'P c a 21'
_atom_sites_solution_hydrogens geom
_atom_sites_solution_primary direct
_atom_sites_solution_secondary difmap
_audit_creation_method SHELXL-97
_cell_angle_alpha 90.00
_cell_angle_beta 90.00
_cell_angle_gamma 90.00
_cell_formula_units_Z 4
_cell_length_a 25.802(5)
_cell_length_b 15.758(3)
_cell_length_c 22.786(5)
_cell_measurement_reflns_used 0
_cell_measurement_temperature 301(2)
_cell_measurement_theta_max 0
_cell_measurement_theta_min 0
_cell_volume 9265(3)
_computing_cell_refinement Scalepack
_computing_data_collection Marcontrol
_computing_data_reduction Denzo
_computing_molecular_graphics 'Ortep-3 for Windows (Farrugia, 1997)'
_computing_publication_material 'WinGX publication routines (Farrugia, 1999)'
_computing_structure_refinement 'SHELXL-97 (Sheldrick, 1997)'
_computing_structure_solution Shelxs-97
_diffrn_ambient_temperature 301(2)
_diffrn_measured_fraction_theta_full 0.915
_diffrn_measured_fraction_theta_max 0.915
_diffrn_measurement_device_type 'Marresearch Imaging Plate mar300'
_diffrn_measurement_method Oscillation
_diffrn_radiation_monochromator graphite
_diffrn_radiation_source 'fine-focus sealed tube'
_diffrn_radiation_type MoK\a
_diffrn_radiation_wavelength 0.71073
_diffrn_reflns_av_R_equivalents 0.0411
_diffrn_reflns_av_sigmaI/netI 0.1015
_diffrn_reflns_limit_h_max 31
_diffrn_reflns_limit_h_min -24
_diffrn_reflns_limit_k_max 19
_diffrn_reflns_limit_k_min -19
_diffrn_reflns_limit_l_max 24
_diffrn_reflns_limit_l_min -26
_diffrn_reflns_number 29217
_diffrn_reflns_theta_full 25.50
_diffrn_reflns_theta_max 25.50
_diffrn_reflns_theta_min 1.29
_exptl_absorpt_coefficient_mu 0.837
_exptl_crystal_colour colorless
_exptl_crystal_density_diffrn 1.141
_exptl_crystal_description prism
_exptl_crystal_F_000 3392
_exptl_crystal_size_max 0.8
_exptl_crystal_size_mid 0.3
_exptl_crystal_size_min 0.2
_refine_diff_density_max 1.249
_refine_diff_density_min -0.489
_refine_diff_density_rms 0.123
_refine_ls_abs_structure_details 'Flack H D (1983), Acta Cryst. A39, 876-881'
_refine_ls_abs_structure_Flack -0.051(16)
_refine_ls_extinction_method none
_refine_ls_goodness_of_fit_ref 0.986
_refine_ls_hydrogen_treatment mixed
_refine_ls_matrix_type full
_refine_ls_number_parameters 793
_refine_ls_number_reflns 14406
_refine_ls_number_restraints 13
_refine_ls_restrained_S_all 0.988
_refine_ls_R_factor_all 0.0951
_refine_ls_R_factor_gt 0.0658
_refine_ls_shift/su_max 0.006
_refine_ls_shift/su_mean 0.000
_refine_ls_structure_factor_coef Fsqd
_refine_ls_weighting_details 'calc w=1/[\s^2^(Fo^2^)+(0.1186P)^2^+0.0000P] where P=(Fo^2^+2Fc^2^)/3'
_refine_ls_weighting_scheme calc
_refine_ls_wR_factor_gt 0.1767
_refine_ls_wR_factor_ref 0.1943
_reflns_number_gt 9745
_reflns_number_total 14406
_reflns_threshold_expression >2sigma(I)
_cod_data_source_file ja042335csi20041220_101510.cif
_cod_data_source_block complex_1b
_cod_database_code 4111544

loop_
_symmetry_equiv_pos_as_xyz
'x, y, z'
'-x, -y, z+1/2'
'-x+1/2, y, z+1/2'
'x+1/2, -y, z'

loop_
_atom_site_label
_atom_site_type_symbol
_atom_site_fract_x
_atom_site_fract_y
_atom_site_fract_z
_atom_site_U_iso_or_equiv
_atom_site_adp_type
_atom_site_occupancy
_atom_site_symmetry_multiplicity
_atom_site_calc_flag
_atom_site_refinement_flags
Cu1 Cu 0.53178(4) 0.66280(5) 0.96489(4) 0.0497(2) Uani 1 1 d .
Cu2 Cu 0.55427(4) 0.83466(5) 0.99731(4) 0.0502(2) Uani 1 1 d .
Cu3 Cu 0.62956(4) 0.74068(5) 0.93157(4) 0.0514(2) Uani 1 1 d .
P1 P 0.44582(9) 0.68585(13) 0.98152(9) 0.0542(5) Uani 1 1 d .
P2 P 0.48910(9) 0.82720(12) 1.06460(8) 0.0518(5) Uani 1 1 d .
P3 P 0.59571(8) 0.95663(11) 0.97137(8) 0.0512(5) Uani 1 1 d .
P4 P 0.69122(8) 0.83717(12) 0.95902(9) 0.0524(5) Uani 1 1 d .
P5 P 0.63929(9) 0.63504(13) 0.86367(8) 0.0515(5) Uani 1 1 d .
P6 P 0.56948(8) 0.53294(12) 0.95037(8) 0.0481(5) Uani 1 1 d .
C1 C 0.4068(4) 0.5955(6) 1.0012(4) 0.075(2) Uani 1 1 d .
H1 H 0.4081 0.5568 0.9675 0.089 Uiso 1 1 calc R
C2 C 0.4306(5) 0.5452(6) 1.0544(5) 0.084(3) Uani 1 1 d .
H2A H 0.4666 0.5325 1.0458 0.100 Uiso 1 1 calc R
H2B H 0.4298 0.5812 1.0889 0.100 Uiso 1 1 calc R
C3 C 0.4018(7) 0.4604(9) 1.0687(8) 0.139(6) Uani 1 1 d .
H3A H 0.4145 0.4361 1.1051 0.167 Uiso 1 1 calc R
H3B H 0.4065 0.4195 1.0374 0.167 Uiso 1 1 calc R
C4 C 0.3428(9) 0.4868(12) 1.0746(13) 0.225(12) Uani 1 1 d .
H4A H 0.3231 0.4350 1.0806 0.271 Uiso 1 1 calc R
H4B H 0.3395 0.5199 1.1103 0.271 Uiso 1 1 calc R
C5 C 0.3172(7) 0.5341(12) 1.0282(11) 0.198(10) Uani 1 1 d .
H5A H 0.2828 0.5506 1.0412 0.237 Uiso 1 1 calc R
H5B H 0.3133 0.4981 0.9940 0.237 Uiso 1 1 calc R
C6 C 0.3491(5) 0.6161(8) 1.0110(6) 0.109(4) Uani 1 1 d .
H6A H 0.3348 0.6404 0.9754 0.130 Uiso 1 1 calc R
H6B H 0.3460 0.6579 1.0420 0.130 Uiso 1 1 calc R
C7 C 0.4085(4) 0.7367(5) 0.9201(3) 0.062(2) Uani 1 1 d .
H7 H 0.3739 0.7497 0.9355 0.075 Uiso 1 1 calc R
C8 C 0.4315(4) 0.8183(5) 0.9003(4) 0.069(2) Uani 1 1 d .
H8A H 0.4654 0.8077 0.8835 0.083 Uiso 1 1 calc R
H8B H 0.4359 0.8555 0.9338 0.083 Uiso 1 1 calc R
C9 C 0.3981(5) 0.8610(7) 0.8558(4) 0.089(3) Uani 1 1 d .
H9A H 0.4145 0.9134 0.8435 0.107 Uiso 1 1 calc R
H9B H 0.3650 0.8751 0.8734 0.107 Uiso 1 1 calc R
C10 C 0.3893(5) 0.8058(8) 0.8033(5) 0.106(4) Uani 1 1 d .
H10A H 0.4215 0.7996 0.7818 0.127 Uiso 1 1 calc R
H10B H 0.3642 0.8326 0.7775 0.127 Uiso 1 1 calc R
C11 C 0.3691(5) 0.7169(9) 0.8218(5) 0.108(4) Uani 1 1 d .
H11A H 0.3339 0.7228 0.8364 0.130 Uiso 1 1 calc R
H11B H 0.3678 0.6809 0.7873 0.130 Uiso 1 1 calc R
C12 C 0.4009(4) 0.6744(6) 0.8674(4) 0.076(3) Uani 1 1 d .
H12A H 0.4344 0.6588 0.8512 0.091 Uiso 1 1 calc R
H12B H 0.3838 0.6231 0.8806 0.091 Uiso 1 1 calc R
C13 C 0.5087(3) 0.7804(5) 1.1351(3) 0.058(2) Uani 1 1 d .
H13 H 0.4775 0.7767 1.1596 0.069 Uiso 1 1 calc R
C14 C 0.5293(4) 0.6913(5) 1.1282(4) 0.064(2) Uani 1 1 d .
H14A H 0.5032 0.6567 1.1091 0.077 Uiso 1 1 calc R
H14B H 0.5596 0.6927 1.1030 0.077 Uiso 1 1 calc R
C15 C 0.5436(4) 0.6514(6) 1.1852(5) 0.075(3) Uani 1 1 d .
H15A H 0.5589 0.5960 1.1781 0.090 Uiso 1 1 calc R
H15B H 0.5128 0.6436 1.2089 0.090 Uiso 1 1 calc R
C16 C 0.5830(5) 0.7084(6) 1.2185(4) 0.078(3) Uani 1 1 d .
H16A H 0.5904 0.6835 1.2565 0.093 Uiso 1 1 calc R
H16B H 0.6152 0.7106 1.1966 0.093 Uiso 1 1 calc R
C17 C 0.5632(5) 0.7960(7) 1.2269(4) 0.085(3) Uani 1 1 d .
H17A H 0.5899 0.8307 1.2449 0.101 Uiso 1 1 calc R
H17B H 0.5335 0.7949 1.2530 0.101 Uiso 1 1 calc R
C18 C 0.5473(4) 0.8350(5) 1.1679(4) 0.060(2) Uani 1 1 d .
H18A H 0.5322 0.8905 1.1747 0.072 Uiso 1 1 calc R
H18B H 0.5780 0.8426 1.1438 0.072 Uiso 1 1 calc R
C19 C 0.4584(4) 0.9285(5) 1.0839(4) 0.067(2) Uani 1 1 d .
H19 H 0.4858 0.9636 1.1011 0.080 Uiso 1 1 calc R
C20 C 0.4409(4) 0.9747(6) 1.0286(4) 0.074(3) Uani 1 1 d .
H20A H 0.4695 0.9771 1.0010 0.089 Uiso 1 1 calc R
H20B H 0.4129 0.9433 1.0103 0.089 Uiso 1 1 calc R
C21 C 0.4227(7) 1.0639(7) 1.0420(6) 0.124(6) Uani 1 1 d .
H21A H 0.4511 1.0965 1.0585 0.149 Uiso 1 1 calc R
H21B H 0.4116 1.0915 1.0061 0.149 Uiso 1 1 calc R
C22 C 0.3795(6) 1.0609(9) 1.0839(6) 0.128(6) Uani 1 1 d .
H22A H 0.3507 1.0305 1.0665 0.154 Uiso 1 1 calc R
H22B H 0.3681 1.1182 1.0925 0.154 Uiso 1 1 calc R
C23 C 0.3957(6) 1.0162(8) 1.1422(5) 0.116(5) Uani 1 1 d .
H23A H 0.4224 1.0489 1.1617 0.140 Uiso 1 1 calc R
H23B H 0.3661 1.0121 1.1683 0.140 Uiso 1 1 calc R
C24 C 0.4162(5) 0.9263(6) 1.1275(4) 0.087(3) Uani 1 1 d .
H24A H 0.4288 0.8998 1.1632 0.105 Uiso 1 1 calc R
H24B H 0.3880 0.8920 1.1125 0.105 Uiso 1 1 calc R
C25 C 0.4344(4) 0.7607(5) 1.0424(4) 0.060(2) Uani 1 1 d .
H25A H 0.4060 0.7977 1.0314 0.072 Uiso 1 1 calc R
H25B H 0.4232 0.7283 1.0763 0.072 Uiso 1 1 calc R
C26 C 0.5764(4) 0.9969(5) 0.8990(3) 0.062(2) Uani 1 1 d .
H26 H 0.5989 1.0452 0.8896 0.074 Uiso 1 1 calc R
C27 C 0.5865(5) 0.9268(5) 0.8526(4) 0.079(3) Uani 1 1 d .
H27A H 0.6225 0.9092 0.8541 0.095 Uiso 1 1 calc R
H27B H 0.5649 0.8778 0.8607 0.095 Uiso 1 1 calc R
C28 C 0.5737(5) 0.9631(8) 0.7914(4) 0.094(4) Uani 1 1 d .
H28A H 0.5976 1.0089 0.7827 0.113 Uiso 1 1 calc R
H28B H 0.5790 0.9190 0.7623 0.113 Uiso 1 1 calc R
C29 C 0.5205(5) 0.9952(8) 0.7861(4) 0.098(4) Uani 1 1 d .
H29A H 0.4964 0.9482 0.7895 0.118 Uiso 1 1 calc R
H29B H 0.5160 1.0203 0.7476 0.118 Uiso 1 1 calc R
C30 C 0.5084(5) 1.0597(7) 0.8319(5) 0.096(4) Uani 1 1 d .
H30A H 0.4718 1.0737 0.8303 0.115 Uiso 1 1 calc R
H30B H 0.5280 1.1110 0.8242 0.115 Uiso 1 1 calc R
C31 C 0.5220(4) 1.0258(6) 0.8945(4) 0.074(3) Uani 1 1 d .
H31A H 0.5161 1.0705 0.9230 0.089 Uiso 1 1 calc R
H31B H 0.4992 0.9789 0.9040 0.089 Uiso 1 1 calc R
C32 C 0.5866(4) 1.0499(5) 1.0213(3) 0.058(2) Uani 1 1 d .
H32 H 0.5493 1.0618 1.0214 0.070 Uiso 1 1 calc R
C33 C 0.6004(4) 1.0281(5) 1.0838(4) 0.071(3) Uani 1 1 d .
H33A H 0.6376 1.0194 1.0866 0.086 Uiso 1 1 calc R
H33B H 0.5835 0.9755 1.0947 0.086 Uiso 1 1 calc R
C34 C 0.5844(6) 1.0976(6) 1.1264(4) 0.100(4) Uani 1 1 d .
H34A H 0.5939 1.0827 1.1663 0.120 Uiso 1 1 calc R
H34B H 0.5473 1.1070 1.1248 0.120 Uiso 1 1 calc R
C35 C 0.6153(6) 1.1806(6) 1.1051(4) 0.102(4) Uani 1 1 d .
H35A H 0.6070 1.2283 1.1303 0.123 Uiso 1 1 calc R
H35B H 0.6524 1.1706 1.1074 0.123 Uiso 1 1 calc R
C36 C 0.5998(6) 1.2003(6) 1.0423(5) 0.097(4) Uani 1 1 d .
H36A H 0.5628 1.2105 1.0408 0.117 Uiso 1 1 calc R
H36B H 0.6172 1.2519 1.0298 0.117 Uiso 1 1 calc R
C37 C 0.6128(4) 1.1320(5) 1.0015(4) 0.067(2) Uani 1 1 d .
H37A H 0.6501 1.1241 1.0004 0.081 Uiso 1 1 calc R
H37B H 0.6012 1.1467 0.9623 0.081 Uiso 1 1 calc R
C38 C 0.7188(3) 0.8242(5) 1.0329(3) 0.055(2) Uani 1 1 d .
H38 H 0.7397 0.8747 1.0412 0.066 Uiso 1 1 calc R
C39 C 0.7550(4) 0.7453(5) 1.0395(4) 0.075(3) Uani 1 1 d .
H39A H 0.7356 0.6938 1.0317 0.090 Uiso 1 1 calc R
H39B H 0.7832 0.7488 1.0114 0.090 Uiso 1 1 calc R
C40 C 0.7767(5) 0.7425(6) 1.1014(5) 0.092(3) Uani 1 1 d .
H40A H 0.7991 0.7912 1.1072 0.111 Uiso 1 1 calc R
H40B H 0.7977 0.6918 1.1057 0.111 Uiso 1 1 calc R
C41 C 0.7339(5) 0.7426(6) 1.1493(4) 0.081(3) Uani 1 1 d .
H41A H 0.7131 0.6915 1.1460 0.097 Uiso 1 1 calc R
H41B H 0.7498 0.7433 1.1879 0.097 Uiso 1 1 calc R
C42 C 0.6995(4) 0.8202(6) 1.1419(4) 0.073(3) Uani 1 1 d .
H42A H 0.7199 0.8713 1.1476 0.088 Uiso 1 1 calc R
H42B H 0.6722 0.8194 1.1711 0.088 Uiso 1 1 calc R
C43 C 0.6753(4) 0.8204(6) 1.0790(3) 0.066(2) Uani 1 1 d .
H43A H 0.6549 0.7693 1.0734 0.079 Uiso 1 1 calc R
H43B H 0.6526 0.8690 1.0746 0.079 Uiso 1 1 calc R
C44 C 0.7493(4) 0.8466(5) 0.9106(4) 0.061(2) Uani 1 1 d .
H44 H 0.7654 0.7903 0.9102 0.073 Uiso 1 1 calc R
C45 C 0.7334(4) 0.8647(6) 0.8475(4) 0.075(3) Uani 1 1 d .
H45A H 0.7172 0.9201 0.8454 0.091 Uiso 1 1 calc R
H45B H 0.7082 0.8228 0.8349 0.091 Uiso 1 1 calc R
C46 C 0.7809(5) 0.8624(8) 0.8056(5) 0.103(4) Uani 1 1 d .
H46A H 0.7701 0.8758 0.7659 0.124 Uiso 1 1 calc R
H46B H 0.7963 0.8063 0.8056 0.124 Uiso 1 1 calc R
C47 C 0.8223(5) 0.9312(8) 0.8282(5) 0.099(4) Uani 1 1 d .
H47A H 0.8523 0.9315 0.8025 0.119 Uiso 1 1 calc R
H47B H 0.8070 0.9874 0.8277 0.119 Uiso 1 1 calc R
C48 C 0.8387(5) 0.9080(7) 0.8908(5) 0.096(3) Uani 1 1 d .
H48A H 0.8641 0.9487 0.9049 0.116 Uiso 1 1 calc R
H48B H 0.8548 0.8523 0.8909 0.116 Uiso 1 1 calc R
C49 C 0.7910(4) 0.9078(6) 0.9323(5) 0.079(3) Uani 1 1 d .
H49A H 0.8019 0.8913 0.9714 0.095 Uiso 1 1 calc R
H49B H 0.7767 0.9646 0.9345 0.095 Uiso 1 1 calc R
C50 C 0.6662(3) 0.9467(4) 0.9637(3) 0.0554(18) Uani 1 1 d .
H50A H 0.6824 0.9744 0.9970 0.067 Uiso 1 1 calc R
H50B H 0.6768 0.9771 0.9287 0.067 Uiso 1 1 calc R
C51 C 0.7066(4) 0.6170(5) 0.8386(4) 0.066(2) Uani 1 1 d .
H51 H 0.7181 0.6701 0.8203 0.079 Uiso 1 1 calc R
C52 C 0.7124(4) 0.5464(7) 0.7913(4) 0.084(3) Uani 1 1 d .
H52A H 0.7018 0.4920 0.8073 0.100 Uiso 1 1 calc R
H52B H 0.6909 0.5591 0.7576 0.100 Uiso 1 1 calc R
C53 C 0.7696(5) 0.5435(10) 0.7733(6) 0.120(5) Uani 1 1 d .
H53A H 0.7744 0.4996 0.7439 0.144 Uiso 1 1 calc R
H53B H 0.7791 0.5974 0.7558 0.144 Uiso 1 1 calc R
C54 C 0.8045(5) 0.5260(10) 0.8241(7) 0.128(5) Uani 1 1 d .
H54A H 0.7955 0.4716 0.8412 0.153 Uiso 1 1 calc R
H54B H 0.8401 0.5226 0.8104 0.153 Uiso 1 1 calc R
C55 C 0.8004(4) 0.5935(7) 0.8699(5) 0.089(3) Uani 1 1 d .
H55A H 0.8119 0.6474 0.8541 0.106 Uiso 1 1 calc R
H55B H 0.8221 0.5793 0.9033 0.106 Uiso 1 1 calc R
C56 C 0.7436(4) 0.5998(6) 0.8892(4) 0.074(2) Uani 1 1 d .
H56A H 0.7337 0.5471 0.9082 0.089 Uiso 1 1 calc R
H56B H 0.7404 0.6450 0.9179 0.089 Uiso 1 1 calc R
C57 C 0.6022(3) 0.6478(5) 0.7941(3) 0.058(2) Uani 1 1 d .
H57 H 0.6069 0.5964 0.7705 0.070 Uiso 1 1 calc R
C58 C 0.6232(4) 0.7243(6) 0.7585(4) 0.075(3) Uani 1 1 d .
H58A H 0.6600 0.7171 0.7513 0.090 Uiso 1 1 calc R
H58B H 0.6182 0.7763 0.7805 0.090 Uiso 1 1 calc R
C59 C 0.5933(5) 0.7295(8) 0.6988(5) 0.097(4) Uani 1 1 d .
H59A H 0.6039 0.7801 0.6778 0.117 Uiso 1 1 calc R
H59B H 0.6020 0.6806 0.6748 0.117 Uiso 1 1 calc R
C60 C 0.5352(5) 0.7317(8) 0.7089(5) 0.104(4) Uani 1 1 d .
H60A H 0.5261 0.7856 0.7268 0.125 Uiso 1 1 calc R
H60B H 0.5177 0.7286 0.6712 0.125 Uiso 1 1 calc R
C61 C 0.5171(4) 0.6654(7) 0.7449(4) 0.083(3) Uani 1 1 d .
H61A H 0.5211 0.6119 0.7243 0.099 Uiso 1 1 calc R
H61B H 0.4804 0.6736 0.7524 0.099 Uiso 1 1 calc R
C62 C 0.5459(4) 0.6606(6) 0.8033(4) 0.065(2) Uani 1 1 d .
H62A H 0.5403 0.7127 0.8251 0.078 Uiso 1 1 calc R
H62B H 0.5321 0.6140 0.8264 0.078 Uiso 1 1 calc R
C63 C 0.5248(3) 0.4451(5) 0.9344(4) 0.058(2) Uani 1 1 d .
H63 H 0.5025 0.4403 0.9690 0.070 Uiso 1 1 calc R
C64 C 0.5507(4) 0.3565(5) 0.9273(5) 0.069(2) Uani 1 1 d .
H64A H 0.5724 0.3560 0.8925 0.083 Uiso 1 1 calc R
H64B H 0.5723 0.3443 0.9611 0.083 Uiso 1 1 calc R
C65 C 0.5077(5) 0.2886(6) 0.9216(5) 0.095(4) Uani 1 1 d .
H65A H 0.5238 0.2339 0.9145 0.114 Uiso 1 1 calc R
H65B H 0.4891 0.2850 0.9585 0.114 Uiso 1 1 calc R
C66 C 0.4700(5) 0.3061(7) 0.8737(6) 0.102(4) Uani 1 1 d .
H66A H 0.4428 0.2637 0.8747 0.122 Uiso 1 1 calc R
H66B H 0.4876 0.3014 0.8362 0.122 Uiso 1 1 calc R
C67 C 0.4455(4) 0.3951(7) 0.8789(5) 0.089(3) Uani 1 1 d .
H67A H 0.4238 0.3975 0.9136 0.107 Uiso 1 1 calc R
H67B H 0.4239 0.4059 0.8449 0.107 Uiso 1 1 calc R
C68 C 0.4883(4) 0.4640(5) 0.8830(4) 0.063(2) Uani 1 1 d .
H68A H 0.5079 0.4654 0.8467 0.075 Uiso 1 1 calc R
H68B H 0.4724 0.5192 0.8885 0.075 Uiso 1 1 calc R
C69 C 0.6085(3) 0.4942(5) 1.0121(3) 0.0550(19) Uani 1 1 d .
H69 H 0.6262 0.4426 0.9990 0.066 Uiso 1 1 calc R
C70 C 0.6498(4) 0.5567(5) 1.0298(4) 0.066(2) Uani 1 1 d .
H70A H 0.6339 0.6090 1.0432 0.079 Uiso 1 1 calc R
H70B H 0.6716 0.5697 0.9963 0.079 Uiso 1 1 calc R
C71 C 0.6828(4) 0.5181(7) 1.0793(4) 0.080(3) Uani 1 1 d .
H71A H 0.7011 0.4692 1.0638 0.096 Uiso 1 1 calc R
H71B H 0.7086 0.5595 1.0911 0.096 Uiso 1 1 calc R
C72 C 0.6529(4) 0.4911(6) 1.1325(4) 0.082(3) Uani 1 1 d .
H72A H 0.6758 0.4607 1.1590 0.099 Uiso 1 1 calc R
H72B H 0.6402 0.5410 1.1528 0.099 Uiso 1 1 calc R
C73 C 0.6082(5) 0.4355(5) 1.1165(4) 0.077(3) Uani 1 1 d .
H73A H 0.5864 0.4282 1.1507 0.092 Uiso 1 1 calc R
H73B H 0.6214 0.3800 1.1056 0.092 Uiso 1 1 calc R
C74 C 0.5750(4) 0.4699(5) 1.0658(3) 0.063(2) Uani 1 1 d .
H74A H 0.5561 0.5195 1.0792 0.075 Uiso 1 1 calc R
H74B H 0.5500 0.4272 1.0543 0.075 Uiso 1 1 calc R
C75 C 0.6162(3) 0.5329(4) 0.8900(3) 0.0511(19) Uani 1 1 d .
H75A H 0.6461 0.5000 0.9023 0.061 Uiso 1 1 calc R
H75B H 0.6007 0.5032 0.8571 0.061 Uiso 1 1 calc R
F1 F 0.2645(6) 0.8688(9) 0.9532(8) 0.252(3) Uiso 1 1 d D
F2 F 0.2657(7) 0.7950(10) 1.0226(7) 0.252(3) Uiso 1 1 d D
F3 F 0.2547(7) 0.9301(9) 1.0351(8) 0.252(3) Uiso 1 1 d D
F4 F 0.3250(7) 0.8743(10) 0.9966(8) 0.252(3) Uiso 1 1 d D
F5 F 0.4047(7) 0.6560(9) 0.1863(9) 0.260(3) Uiso 1 1 d D
F6 F 0.3478(8) 0.6244(10) 0.2532(8) 0.260(3) Uiso 1 1 d D
F7 F 0.4290(7) 0.7089(12) 0.2659(8) 0.260(3) Uiso 1 1 d D
F8 F 0.4271(7) 0.5614(12) 0.2453(8) 0.260(3) Uiso 1 1 d D
B2 B 0.4012(8) 0.6361(13) 0.2491(11) 0.260(3) Uiso 1 1 d D
B1 B 0.2768(8) 0.8718(12) 1.0083(9) 0.252(3) Uiso 1 1 d D
H99 H 0.5695(18) 0.745(2) 0.966(2) 0.004(10) Uiso 1 1 d .

loop_
_atom_site_aniso_label
_atom_site_aniso_U_11
_atom_site_aniso_U_22
_atom_site_aniso_U_33
_atom_site_aniso_U_23
_atom_site_aniso_U_13
_atom_site_aniso_U_12
Cu1 0.0454(6) 0.0488(5) 0.0550(5) -0.0044(4) 0.0022(4) 0.0023(4)
Cu2 0.0525(6) 0.0477(5) 0.0502(5) -0.0002(4) 0.0014(4) -0.0002(4)
Cu3 0.0535(6) 0.0485(5) 0.0523(4) -0.0048(4) 0.0020(4) -0.0026(4)
P1 0.0444(12) 0.0560(11) 0.0622(13) -0.0081(8) 0.0021(9) 0.0008(10)
P2 0.0485(13) 0.0547(12) 0.0523(11) -0.0054(8) 0.0058(9) 0.0048(10)
P3 0.0572(13) 0.0433(10) 0.0532(10) 0.0022(8) -0.0022(9) 0.0001(9)
P4 0.0509(13) 0.0526(10) 0.0537(11) -0.0024(8) 0.0027(9) -0.0066(9)
P5 0.0505(14) 0.0516(11) 0.0526(10) -0.0076(8) 0.0054(9) 0.0014(10)
P6 0.0469(12) 0.0427(9) 0.0547(11) -0.0029(7) -0.0012(8) 0.0004(9)
C1 0.060(6) 0.075(6) 0.088(6) -0.018(5) 0.014(5) -0.015(5)
C2 0.092(8) 0.069(6) 0.090(7) 0.010(5) 0.018(6) -0.013(5)
C3 0.146(16) 0.111(10) 0.161(14) 0.018(9) 0.030(12) -0.048(10)
C4 0.17(2) 0.165(17) 0.34(3) 0.13(2) 0.02(2) -0.093(16)
C5 0.127(16) 0.184(18) 0.28(3) 0.047(17) -0.028(16) -0.124(14)
C6 0.073(8) 0.107(8) 0.146(11) 0.020(8) 0.020(7) -0.007(7)
C7 0.055(5) 0.074(5) 0.058(5) -0.013(4) -0.004(4) 0.007(4)
C8 0.070(7) 0.071(6) 0.067(5) -0.005(4) 0.003(4) -0.004(5)
C9 0.095(9) 0.092(7) 0.080(7) 0.003(5) 0.003(6) 0.030(6)
C10 0.084(9) 0.133(11) 0.100(9) 0.023(7) -0.024(7) -0.005(8)
C11 0.091(10) 0.152(11) 0.082(7) -0.006(7) -0.028(6) -0.022(8)
C12 0.079(7) 0.075(6) 0.073(5) -0.002(4) -0.024(5) -0.009(5)
C13 0.055(6) 0.061(5) 0.057(4) 0.003(3) 0.017(4) 0.002(4)
C14 0.061(6) 0.057(5) 0.075(5) -0.013(4) 0.001(4) 0.010(4)
C15 0.062(7) 0.072(6) 0.092(7) 0.019(5) 0.022(5) 0.020(5)
C16 0.104(9) 0.071(6) 0.059(5) 0.010(4) 0.006(5) 0.020(6)
C17 0.099(9) 0.101(7) 0.053(5) 0.003(5) -0.016(5) 0.022(6)
C18 0.062(6) 0.056(5) 0.062(5) -0.002(4) -0.006(4) 0.000(4)
C19 0.068(7) 0.069(5) 0.065(5) -0.012(4) -0.004(4) 0.006(5)
C20 0.073(7) 0.066(6) 0.082(6) -0.006(4) -0.018(5) 0.020(5)
C21 0.179(16) 0.085(8) 0.109(10) -0.024(7) -0.044(10) 0.071(9)
C22 0.150(14) 0.128(11) 0.106(9) -0.045(8) -0.056(9) 0.077(10)
C23 0.129(12) 0.130(10) 0.089(7) -0.046(7) -0.011(7) 0.070(9)
C24 0.093(9) 0.094(7) 0.075(6) -0.021(5) 0.002(5) 0.034(6)
C25 0.061(6) 0.054(5) 0.066(5) -0.001(4) 0.015(4) 0.007(4)
C26 0.079(7) 0.056(5) 0.051(4) 0.002(4) -0.004(4) 0.007(4)
C27 0.122(10) 0.058(5) 0.059(5) 0.003(4) -0.011(5) 0.000(5)
C28 0.118(11) 0.111(8) 0.054(5) 0.013(5) -0.003(5) 0.015(7)
C29 0.121(11) 0.119(9) 0.055(5) -0.003(5) -0.019(5) 0.033(8)
C30 0.121(11) 0.082(7) 0.084(7) 0.017(5) -0.025(6) 0.018(7)
C31 0.094(8) 0.067(6) 0.062(5) 0.007(4) -0.011(5) 0.015(5)
C32 0.067(6) 0.043(4) 0.063(4) -0.003(3) -0.003(4) -0.003(4)
C33 0.108(8) 0.047(4) 0.059(5) 0.002(4) -0.008(5) -0.002(5)
C34 0.171(13) 0.065(6) 0.064(6) -0.014(4) -0.007(6) 0.013(7)
C35 0.176(13) 0.052(5) 0.078(7) -0.017(4) -0.036(7) -0.008(6)
C36 0.152(12) 0.038(5) 0.102(7) 0.002(5) -0.022(7) -0.015(6)
C37 0.087(7) 0.045(4) 0.069(5) 0.001(4) -0.009(5) -0.004(4)
C38 0.060(6) 0.052(5) 0.053(4) 0.001(3) -0.003(4) -0.008(4)
C39 0.070(7) 0.061(5) 0.094(7) 0.003(4) -0.010(5) 0.012(5)
C40 0.102(9) 0.070(6) 0.105(8) 0.003(5) -0.041(7) 0.013(6)
C41 0.097(9) 0.085(7) 0.060(5) 0.000(4) -0.017(5) 0.000(6)
C42 0.079(7) 0.076(6) 0.065(5) 0.003(4) -0.011(5) -0.002(5)
C43 0.071(7) 0.073(6) 0.053(5) 0.007(4) -0.001(4) -0.006(5)
C44 0.055(6) 0.062(5) 0.067(5) -0.007(4) 0.007(4) -0.006(4)
C45 0.089(8) 0.080(6) 0.058(5) -0.011(4) 0.015(5) -0.024(5)
C46 0.113(10) 0.118(9) 0.078(7) -0.012(6) 0.033(7) -0.017(8)
C47 0.068(8) 0.129(9) 0.101(8) -0.008(7) 0.033(6) -0.027(7)
C48 0.075(8) 0.101(8) 0.113(9) 0.012(6) 0.029(7) -0.017(6)
C49 0.079(7) 0.073(6) 0.086(6) 0.001(5) 0.014(6) -0.011(5)
C50 0.065(6) 0.052(4) 0.049(4) 0.010(3) -0.003(4) -0.003(4)
C51 0.059(6) 0.061(5) 0.077(5) 0.000(4) 0.008(4) 0.002(4)
C52 0.065(7) 0.110(8) 0.076(6) -0.027(5) 0.018(5) 0.012(6)
C53 0.098(10) 0.174(13) 0.089(8) -0.014(8) 0.037(7) 0.026(9)
C54 0.062(8) 0.155(13) 0.166(14) 0.036(10) 0.032(9) 0.039(8)
C55 0.053(7) 0.109(8) 0.104(7) -0.012(6) 0.009(5) 0.012(6)
C56 0.051(6) 0.095(6) 0.076(6) 0.000(5) 0.002(4) 0.002(5)
C57 0.055(6) 0.065(5) 0.055(4) 0.004(3) 0.004(4) 0.006(4)
C58 0.081(8) 0.081(6) 0.063(5) 0.006(4) 0.015(5) -0.003(5)
C59 0.110(11) 0.106(8) 0.076(6) 0.025(6) 0.002(6) 0.005(7)
C60 0.103(11) 0.131(10) 0.078(7) 0.029(7) -0.022(6) 0.017(8)
C61 0.078(8) 0.107(8) 0.063(6) -0.004(5) -0.019(5) 0.001(6)
C62 0.048(6) 0.079(6) 0.068(5) 0.005(4) -0.003(4) 0.002(5)
C63 0.057(5) 0.054(4) 0.065(4) -0.001(4) -0.008(4) -0.003(4)
C64 0.071(6) 0.050(5) 0.085(6) -0.002(4) -0.021(5) -0.005(4)
C65 0.117(10) 0.053(5) 0.115(8) -0.013(5) -0.039(7) -0.008(6)
C66 0.114(11) 0.066(6) 0.126(10) -0.031(6) -0.019(8) -0.007(6)
C67 0.064(7) 0.113(8) 0.090(7) -0.016(6) -0.032(5) -0.023(6)
C68 0.060(6) 0.063(5) 0.066(5) -0.010(4) -0.016(4) 0.009(4)
C69 0.052(5) 0.050(4) 0.063(5) -0.002(3) -0.006(4) 0.000(4)
C70 0.056(6) 0.067(5) 0.075(5) -0.006(4) -0.003(4) -0.008(4)
C71 0.053(6) 0.106(7) 0.080(6) -0.024(5) -0.023(5) -0.001(5)
C72 0.089(8) 0.091(7) 0.067(6) -0.013(5) -0.023(5) 0.011(6)
C73 0.107(9) 0.056(5) 0.067(5) 0.006(4) -0.021(5) -0.002(5)
C74 0.068(6) 0.065(5) 0.055(4) -0.003(4) -0.005(4) -0.007(4)
C75 0.055(5) 0.042(4) 0.056(4) -0.005(3) 0.002(3) 0.014(3)

loop_
_atom_type_symbol
_atom_type_description
_atom_type_scat_dispersion_real
_atom_type_scat_dispersion_imag
_atom_type_scat_source
Cu Cu 0.3201 1.2651 'International Tables Vol C Tables 4.2.6.8 and 6.1.1.4'
P P 0.1023 0.0942 'International Tables Vol C Tables 4.2.6.8 and 6.1.1.4'
C C 0.0033 0.0016 'International Tables Vol C Tables 4.2.6.8 and 6.1.1.4'
B B 0.0013 0.0007 'International Tables Vol C Tables 4.2.6.8 and 6.1.1.4'
F F 0.0171 0.0103 'International Tables Vol C Tables 4.2.6.8 and 6.1.1.4'
H H 0.0000 0.0000 'International Tables Vol C Tables 4.2.6.8 and 6.1.1.4'

loop_
_geom_angle_atom_site_label_1
_geom_angle_atom_site_label_2
_geom_angle_atom_site_label_3
_geom_angle
P1 Cu1 P6 125.43(8)
P1 Cu1 Cu2 90.20(6)
P6 Cu1 Cu2 142.71(7)
P1 Cu1 Cu3 145.17(7)
P6 Cu1 Cu3 88.34(6)
Cu2 Cu1 Cu3 59.51(3)
P3 Cu2 P2 124.37(8)
P3 Cu2 Cu3 88.98(6)
P2 Cu2 Cu3 145.63(6)
P3 Cu2 Cu1 145.64(7)
P2 Cu2 Cu1 88.59(6)
Cu3 Cu2 Cu1 60.94(3)
P5 Cu3 P4 126.32(9)
P5 Cu3 Cu2 143.56(7)
P4 Cu3 Cu2 89.15(6)
P5 Cu3 Cu1 87.98(6)
P4 Cu3 Cu1 144.38(7)
Cu2 Cu3 Cu1 59.55(3)
C1 P1 C25 103.2(4)
C1 P1 C7 103.7(4)
C25 P1 C7 101.9(4)
C1 P1 Cu1 117.4(3)
C25 P1 Cu1 112.5(3)
C7 P1 Cu1 116.3(3)
C25 P2 C19 103.3(4)
C25 P2 C13 102.9(4)
C19 P2 C13 105.0(4)
C25 P2 Cu2 114.4(3)
C19 P2 Cu2 115.8(3)
C13 P2 Cu2 114.0(3)
C50 P3 C26 102.3(4)
C50 P3 C32 104.4(4)
C26 P3 C32 103.9(4)
C50 P3 Cu2 114.7(2)
C26 P3 Cu2 113.4(3)
C32 P3 Cu2 116.5(3)
C38 P4 C50 100.7(4)
C38 P4 C44 103.8(4)
C50 P4 C44 103.9(4)
C38 P4 Cu3 116.5(3)
C50 P4 Cu3 113.2(3)
C44 P4 Cu3 116.7(3)
C75 P5 C51 105.9(4)
C75 P5 C57 102.0(4)
C51 P5 C57 103.7(4)
C75 P5 Cu3 112.7(2)
C51 P5 Cu3 115.1(3)
C57 P5 Cu3 116.1(3)
C75 P6 C69 102.4(4)
C75 P6 C63 105.3(4)
C69 P6 C63 104.2(4)
C75 P6 Cu1 112.9(2)
C69 P6 Cu1 114.8(3)
C63 P6 Cu1 115.8(3)
C6 C1 C2 111.8(9)
C6 C1 P1 114.2(7)
C2 C1 P1 111.9(7)
C3 C2 C1 114.0(11)
C2 C3 C4 104.5(12)
C5 C4 C3 121(2)
C4 C5 C6 111.3(14)
C1 C6 C5 111.6(12)
C8 C7 C12 111.0(7)
C8 C7 P1 113.0(6)
C12 C7 P1 111.6(6)
C7 C8 C9 111.5(9)
C8 C9 C10 111.7(9)
C9 C10 C11 111.0(10)
C12 C11 C10 114.3(9)
C11 C12 C7 108.9(9)
C14 C13 C18 110.4(7)
C14 C13 P2 112.2(6)
C18 C13 P2 112.6(5)
C15 C14 C13 112.9(7)
C14 C15 C16 110.1(8)
C17 C16 C15 112.0(9)
C16 C17 C18 110.5(8)
C13 C18 C17 112.4(8)
C24 C19 C20 110.6(8)
C24 C19 P2 117.4(7)
C20 C19 P2 110.2(6)
C21 C20 C19 111.6(8)
C22 C21 C20 109.7(13)
C21 C22 C23 111.4(11)
C24 C23 C22 108.8(8)
C19 C24 C23 112.1(10)
P2 C25 P1 116.8(5)
C31 C26 C27 109.3(8)
C31 C26 P3 115.2(6)
C27 C26 P3 108.7(5)
C28 C27 C26 108.4(7)
C29 C28 C27 113.8(10)
C28 C29 C30 111.9(10)
C29 C30 C31 111.1(8)
C26 C31 C30 112.5(9)
C33 C32 C37 111.6(7)
C33 C32 P3 111.4(5)
C37 C32 P3 115.4(6)
C32 C33 C34 112.0(7)
C33 C34 C35 104.9(9)
C36 C35 C34 108.7(9)
C37 C36 C35 112.9(8)
C36 C37 C32 109.5(8)
C43 C38 C39 109.8(7)
C43 C38 P4 110.3(6)
C39 C38 P4 114.1(6)
C40 C39 C38 109.5(8)
C39 C40 C41 113.0(9)
C42 C41 C40 109.7(8)
C41 C42 C43 109.6(7)
C38 C43 C42 109.5(8)
C45 C44 C49 112.1(7)
C45 C44 P4 111.0(7)
C49 C44 P4 115.2(6)
C44 C45 C46 111.4(9)
C45 C46 C47 108.2(8)
C48 C47 C46 108.7(9)
C47 C48 C49 110.3(10)
C44 C49 C48 111.4(8)
P3 C50 P4 115.6(4)
C56 C51 C52 109.6(8)
C56 C51 P5 112.5(6)
C52 C51 P5 114.4(7)
C53 C52 C51 107.5(9)
C54 C53 C52 112.2(10)
C55 C54 C53 111.6(11)
C54 C55 C56 108.3(9)
C51 C56 C55 113.2(8)
C62 C57 C58 108.2(7)
C62 C57 P5 113.4(6)
C58 C57 P5 110.4(6)
C57 C58 C59 108.8(8)
C60 C59 C58 110.9(9)
C61 C60 C59 113.5(10)
C60 C61 C62 112.5(9)
C57 C62 C61 111.1(8)
C68 C63 C64 110.9(7)
C68 C63 P6 113.0(6)
C64 C63 P6 115.4(6)
C65 C64 C63 108.9(8)
C66 C65 C64 113.6(9)
C65 C66 C67 112.4(8)
C66 C67 C68 110.5(9)
C63 C68 C67 110.3(7)
C70 C69 C74 110.2(7)
C70 C69 P6 112.1(6)
C74 C69 P6 112.5(6)
C69 C70 C71 109.2(7)
C72 C71 C70 115.0(8)
C73 C72 C71 111.4(8)
C72 C73 C74 114.0(7)
C73 C74 C69 111.7(8)
P5 C75 P6 117.6(4)
F8 B2 F6 112.2(18)
F8 B2 F7 118.2(19)
F6 B2 F7 126.5(19)
F8 B2 F5 95.3(18)
F6 B2 F5 99.0(18)
F7 B2 F5 93.4(16)
F3 B1 F4 122(2)
F3 B1 F2 118.0(19)
F4 B1 F2 107.4(18)
F3 B1 F1 113(2)
F4 B1 F1 92.1(17)
F2 B1 F1 99.1(18)

loop_
_geom_bond_atom_site_label_1
_geom_bond_atom_site_label_2
_geom_bond_distance
Cu1 P1 2.279(2)
Cu1 P6 2.290(2)
Cu1 Cu2 2.8664(13)
Cu1 Cu3 2.9063(14)
Cu2 P3 2.277(2)
Cu2 P2 2.279(2)
Cu2 Cu3 2.8653(13)
Cu3 P5 2.287(2)
Cu3 P4 2.288(2)
P1 C1 1.801(9)
P1 C25 1.845(8)
P1 C7 1.877(8)
P2 C25 1.829(9)
P2 C19 1.835(8)
P2 C13 1.839(8)
P3 C50 1.835(9)
P3 C26 1.836(8)
P3 C32 1.874(8)
P4 C38 1.839(8)
P4 C50 1.846(7)
P4 C44 1.866(9)
P5 C75 1.818(8)
P5 C51 1.850(9)
P5 C57 1.864(8)
P6 C75 1.830(8)
P6 C69 1.835(8)
P6 C63 1.837(8)
C1 C6 1.539(15)
C1 C2 1.572(15)
C2 C3 1.562(15)
C3 C4 1.58(3)
C4 C5 1.45(3)
C5 C6 1.582(17)
C7 C8 1.486(12)
C7 C12 1.565(11)
C8 C9 1.491(14)
C9 C10 1.496(16)
C10 C11 1.553(18)
C11 C12 1.486(15)
C13 C14 1.509(11)
C13 C18 1.514(12)
C14 C15 1.489(13)
C15 C16 1.555(15)
C16 C17 1.485(13)
C17 C18 1.534(12)
C19 C24 1.474(14)
C19 C20 1.524(12)
C20 C21 1.512(13)
C21 C22 1.47(2)
C22 C23 1.559(17)
C23 C24 1.549(13)
C26 C31 1.479(13)
C26 C27 1.550(12)
C27 C28 1.544(12)
C28 C29 1.466(16)
C29 C30 1.491(15)
C30 C31 1.562(13)
C32 C33 1.507(11)
C32 C37 1.528(11)
C33 C34 1.521(13)
C34 C35 1.607(16)
C35 C36 1.519(14)
C36 C37 1.461(13)
C38 C43 1.540(12)
C38 C39 1.562(11)
C39 C40 1.516(13)
C40 C41 1.554(17)
C41 C42 1.520(13)
C42 C43 1.564(12)
C44 C45 1.522(13)
C44 C49 1.528(12)
C45 C46 1.554(14)
C46 C47 1.607(16)
C47 C48 1.534(17)
C48 C49 1.551(14)
C51 C56 1.522(13)
C51 C52 1.556(12)
C52 C53 1.533(16)
C53 C54 1.493(19)
C54 C55 1.494(18)
C55 C56 1.533(13)
C57 C62 1.481(12)
C57 C58 1.550(12)
C58 C59 1.565(15)
C59 C60 1.518(17)
C60 C61 1.409(15)
C61 C62 1.526(12)
C63 C68 1.534(11)
C63 C64 1.555(11)
C64 C65 1.547(13)
C65 C66 1.486(15)
C66 C67 1.543(15)
C67 C68 1.551(13)
C69 C70 1.505(11)
C69 C74 1.546(11)
C70 C71 1.537(13)
C71 C72 1.498(15)
C72 C73 1.494(14)
C73 C74 1.536(12)
F1 B1 1.295(15)
F2 B1 1.286(14)
F3 B1 1.241(13)
F4 B1 1.273(14)
F5 B2 1.467(16)
F6 B2 1.391(14)
F7 B2 1.407(14)
F8 B2 1.358(15)
